data_7251426
loop_
_publ_author_name
'Peloquin, Andrew J.'
'Pelendage, Lahiruni'
'Alapati, Srikar'
'Hanks, Timothy'
'McMillen, Colin'
'Pennington, William'

_publ_section_title
;
 When Halogen Bonding Isn't Enough: Solvation Behavior in Cocrystals of
 Benzyltrimethylammonium Halides and 1,4-Diiodotetrafluorobenzene
;
_journal_name_full CrystEngComm
_journal_paper_doi 10.1039/D5CE00832H
_journal_year 2025
_chemical_formula_moiety '4(I), 4(C6 F4 I2), 3(C3 H6 O), 4(C10 H16 N)'
_chemical_formula_sum 'C73 H82 F16 I12 N4 O3'
_chemical_formula_weight 2890.318
_space_group_crystal_system monoclinic
_space_group_IT_number 4
_space_group_name_Hall 'P 2yb'
_space_group_name_H-M_alt 'P 1 21 1'
_symmetry_Int_Tables_number 4
_audit_creation_date 2024-03-09
_audit_creation_method
;
Olex2 1.5
(compiled 2024.02.16 svn.r378c4104 for OlexSys, GUI svn.r6928)
;
_audit_update_record
;
2025-07-30 deposited with the CCDC.	2025-11-24 downloaded from the CCDC.
;
_cell_angle_alpha 90
_cell_angle_beta 91.270(2)
_cell_angle_gamma 90
_cell_formula_units_Z 2
_cell_length_a 14.9831(9)
_cell_length_b 13.9458(10)
_cell_length_c 22.4748(14)
_cell_measurement_reflns_used 9082
_cell_measurement_temperature 150(2)
_cell_measurement_theta_max 28.33
_cell_measurement_theta_min 2.68
_cell_volume 4695.0(5)
_computing_cell_refinement 'SAINT V8.38A (Bruker AXS Inc., 2017)'
_computing_data_collection 'Bruker APEX3'
_computing_data_reduction 'SAINT V8.38A (Bruker AXS Inc., 2017)'
_computing_molecular_graphics 'Olex2 1.5 (Dolomanov et al., 2009)'
_computing_publication_material 'Olex2 1.5 (Dolomanov et al., 2009)'
_computing_structure_refinement 'SHELXL-2016/6 (Sheldrick, 2016)'
_computing_structure_solution 'SHELXT 2014/5 (Sheldrick, 2014)'
_diffrn_ambient_temperature 150.17
_diffrn_measured_fraction_theta_full 0.9962
_diffrn_measured_fraction_theta_max 0.9963
_diffrn_measurement_device_type 'Bruker D8 Venture Photon 2'
_diffrn_measurement_method '\f and \w scans'
_diffrn_radiation_type MoK\a
_diffrn_radiation_wavelength 0.71073
_diffrn_reflns_av_R_equivalents 0.0402
_diffrn_reflns_av_unetI/netI 0.0421
_diffrn_reflns_Laue_measured_fraction_full 0.9962
_diffrn_reflns_Laue_measured_fraction_max 0.9963
_diffrn_reflns_limit_h_max 19
_diffrn_reflns_limit_h_min -20
_diffrn_reflns_limit_k_max 18
_diffrn_reflns_limit_k_min -18
_diffrn_reflns_limit_l_max 29
_diffrn_reflns_limit_l_min -29
_diffrn_reflns_number 88511
_diffrn_reflns_point_group_measured_fraction_full 0.9967
_diffrn_reflns_point_group_measured_fraction_max 0.9958
_diffrn_reflns_theta_full 25.2417
_diffrn_reflns_theta_max 28.35
_diffrn_reflns_theta_min 2.89
_diffrn_source 'fine focus sealed tube'
_diffrn_source_current 30.0
_diffrn_source_power 1.5
_diffrn_source_voltage 50.0
_diffrn_standards_number 0
_exptl_absorpt_coefficient_mu 4.032
_exptl_absorpt_correction_T_max 0.7457
_exptl_absorpt_correction_T_min 0.5035
_exptl_absorpt_correction_type multi-scan
_exptl_absorpt_process_details
;
SADABS-2016/2 (Bruker,2016/2) was used for absorption correction.
wR2(int) was 0.1143 before and 0.0548 after correction.
The Ratio of minimum to maximum transmission is 0.6752.
The \l/2 correction factor is Not present.
;
_exptl_crystal_colour colourless
_exptl_crystal_colour_primary colourless
_exptl_crystal_density_diffrn 2.045
_exptl_crystal_density_meas ?
_exptl_crystal_density_method 'not measured'
_exptl_crystal_description column
_exptl_crystal_F_000 2696.079
_exptl_crystal_size_max 0.312
_exptl_crystal_size_mid 0.091
_exptl_crystal_size_min 0.087
_exptl_transmission_factor_max 'not measured'
_exptl_transmission_factor_min 'not measured'
_refine_diff_density_max 1.1805
_refine_diff_density_min -0.9560
_refine_diff_density_rms 0.1598
_refine_ls_abs_structure_details 'Hooft, R.W.W., Straver, L.H., Spek, A.L. (2010). J. Appl. Cryst., 43, 665-668.'
_refine_ls_abs_structure_Flack -0.008(7)
_refine_ls_d_res_high 0.7483
_refine_ls_d_res_low 7.0586
_refine_ls_goodness_of_fit_ref 1.0400
_refine_ls_hydrogen_treatment mixed
_refine_ls_matrix_type full
_refine_ls_number_constraints 124
_refine_ls_number_parameters 973
_refine_ls_number_reflns 23365
_refine_ls_number_restraints 19
_refine_ls_restrained_S_all 1.0396
_refine_ls_R_factor_all 0.0423
_refine_ls_R_factor_gt 0.0327
_refine_ls_shift/su_max -0.0021
_refine_ls_shift/su_mean 0.0000
_refine_ls_structure_factor_coef Fsqd
_refine_ls_weighting_details 'w=1/[\s^2^(Fo^2^)+(0.0176P)^2^+5.5717P] where P=(Fo^2^+2Fc^2^)/3'
_refine_ls_weighting_scheme calc
_refine_ls_wR_factor_gt 0.0552
_refine_ls_wR_factor_ref 0.0583
_reflns_Friedel_coverage 0.995
_reflns_limit_h_max 20
_reflns_limit_h_min -20
_reflns_limit_k_max 18
_reflns_limit_k_min -18
_reflns_limit_l_max 29
_reflns_limit_l_min -29
_reflns_number_gt 20599
_reflns_number_total 23365
_reflns_threshold_expression I>=2u(I)
_cod_data_source_file d5ce00832h2.cif
_cod_data_source_block 4(NMe3BzI)_4(pF4DIB)_3(acetone)
_cod_depositor_comments
;
The following automatic conversions were performed:

data item '_exptl_crystal_density_meas' value 'not measured' was
changed to '?' -- the value is perceived as not measured.

Automatic conversion script
Id: cif_fix_values 8170 2020-07-09 18:12:32Z antanas 
;
_cod_original_sg_symbol_Hall ' P 2yb'
_cod_database_code 7251426
_olex2_refinement_description
;
1. Uiso/Uaniso restraints and constraints
C66 \\sim C67: within 4A with sigma of 0.01 and sigma for terminal atoms of
0.02 within 4A
C28 \\sim C29 \\sim C30: within 4A with sigma of 0.01 and sigma for terminal
atoms of 0.02 within 4A
O3 \\sim C71 \\sim C73 \\sim C72: within 2A with sigma of 0.002 and sigma for
terminal atoms of 0.004 within 2A
2.a Secondary CH2 refined with riding coordinates:
 C1(H1a,H1b), C11(H11a,H11b), C21(H21a,H21b), C31(H31a,H31b)
2.b Me refined with riding coordinates:
 C66(H66a,H66b,H66c), C67(H67a,H67b,H67c), C69(H69a,H69b,H69c), C70(H70a,H70b,
 H70c), C72(H72a,H72b,H72c), C73(H73a,H73b,H73c), C8(H8a,H8b,H8c), C9(H9a,H9b,
 H9c), C10(H10a,H10b,H10c), C18(H18a,H18b,H18c), C19(H19a,H19b,H19c), C20(H20a,
 H20b,H20c), C28(H28a,H28b,H28c), C29(H29a,H29b,H29c), C30(H30a,H30b,H30c),
 C38(H38a,H38b,H38c), C39(H39a,H39b,H39c), C40(H40a,H40b,H40c)
2.c Aromatic/amide H refined with riding coordinates:
 C3(H3), C4(H4), C5(H5), C6(H6), C7(H7), C13(H13), C14(H14), C15(H15),
 C16(H16), C17(H17), C23(H23), C24(H24), C25(H25), C26(H26), C27(H27), C33(H33),
  C34(H34), C35(H35), C36(H36), C37(H37)
;
_olex2_submission_special_instructions 'No special instructions were received'

loop_
_space_group_symop_id
_space_group_symop_operation_xyz
1 x,y,z
2 -x,y+1/2,-z

loop_
_atom_site_label
_atom_site_type_symbol
_atom_site_fract_x
_atom_site_fract_y
_atom_site_fract_z
_atom_site_U_iso_or_equiv
_atom_site_adp_type
_atom_site_occupancy
_atom_site_refinement_flags_posn
_atom_site_refinement_flags_adp
I1 I 0.40899(2) 1.004382(5) 0.044803(15) 0.03388(8) Uani 1.000000 . .
I2 I 0.92254(2) 0.352410(5) 0.530170(14) 0.02951(8) Uani 1.000000 . .
I3 I 0.90326(2) 0.179666(5) -0.010443(15) 0.04477(10) Uani 1.000000 . .
I4 I 0.54924(2) 0.151854(5) 0.553697(14) 0.03093(8) Uani 1.000000 . .
I5 I 0.58879(2) 0.964286(5) 0.139808(15) 0.02917(7) Uani 1.000000 . .
I6 I 0.90781(2) 0.878787(5) 0.366967(14) 0.02880(7) Uani 1.000000 . .
F1 F 0.80046(19) 0.91957(14) 0.13825(13) 0.0337(7) Uani 1.000000 . .
F2 F 0.92083(18) 0.88906(14) 0.22508(13) 0.0347(7) Uani 1.000000 . .
F3 F 0.6955(2) 0.91945(14) 0.36774(13) 0.0355(7) Uani 1.000000 . .
F4 F 0.57604(18) 0.95347(14) 0.28077(13) 0.0368(7) Uani 1.000000 . .
C41 C 0.6846(3) 0.9375(3) 0.2070(2) 0.0237(11) Uani 1.000000 . .
C42 C 0.7729(3) 0.9209(3) 0.1953(2) 0.0233(10) Uani 1.000000 . .
C43 C 0.8355(3) 0.9051(3) 0.2400(2) 0.0243(11) Uani 1.000000 . .
C44 C 0.8122(3) 0.9025(3) 0.2986(2) 0.0231(11) Uani 1.000000 . .
C45 C 0.7235(3) 0.9191(3) 0.3117(2) 0.0262(11) Uani 1.000000 . .
C46 C 0.6611(3) 0.9366(3) 0.2664(2) 0.0278(11) Uani 1.000000 . .
I7 I 0.61808(2) 0.665539(5) 0.344549(14) 0.02975(7) Uani 1.000000 . .
I8 I 0.92867(2) 0.676847(5) 0.115969(14) 0.03306(8) Uani 1.000000 . .
F5 F 0.8312(2) 0.62836(14) 0.34234(13) 0.0345(7) Uani 1.000000 . .
F6 F 0.9477(2) 0.63114(14) 0.25574(14) 0.0393(8) Uani 1.000000 . .
F7 F 0.7175(2) 0.71715(14) 0.11847(13) 0.0367(7) Uani 1.000000 . .
F8 F 0.6004(2) 0.71183(14) 0.20517(14) 0.0384(8) Uani 1.000000 . .
C47 C 0.7124(3) 0.6707(3) 0.27670(19) 0.0230(10) Uani 1.000000 . .
C48 C 0.8016(3) 0.6504(3) 0.2874(2) 0.0253(10) Uani 1.000000 . .
C49 C 0.8622(3) 0.6522(3) 0.2420(2) 0.0283(11) Uani 1.000000 . .
C50 C 0.8361(3) 0.6750(3) 0.1843(2) 0.0280(11) Uani 1.000000 . .
C51 C 0.7475(3) 0.6933(3) 0.1735(2) 0.0256(11) Uani 1.000000 . .
C52 C 0.6864(3) 0.6921(3) 0.2191(2) 0.0286(11) Uani 1.000000 . .
I9 I 0.82860(2) 0.383825(5) 0.391755(14) 0.02738(7) Uani 1.000000 . .
I10 I 0.64834(3) 0.463640(5) 0.105369(15) 0.03961(9) Uani 1.000000 . .
F9 F 0.9138(2) 0.40782(15) 0.26420(14) 0.0421(8) Uani 1.000000 . .
F10 F 0.8458(2) 0.44006(14) 0.15613(13) 0.0395(8) Uani 1.000000 . .
F11 F 0.5551(2) 0.43811(15) 0.23410(15) 0.0469(9) Uani 1.000000 . .
F12 F 0.6239(2) 0.40494(14) 0.34274(14) 0.0378(8) Uani 1.000000 . .
C53 C 0.7719(4) 0.4072(3) 0.3065(2) 0.0258(11) Uani 1.000000 . .
C54 C 0.8249(3) 0.4150(3) 0.2579(2) 0.0288(12) Uani 1.000000 . .
C55 C 0.7898(4) 0.4313(3) 0.2015(2) 0.0313(12) Uani 1.000000 . .
C56 C 0.6989(4) 0.4403(3) 0.1919(2) 0.0304(12) Uani 1.000000 . .
C57 C 0.6443(4) 0.4317(3) 0.2407(2) 0.0303(12) Uani 1.000000 . .
C58 C 0.6811(4) 0.4148(3) 0.2968(2) 0.0283(12) Uani 1.000000 . .
I11 I 0.64174(2) 0.160960(5) 0.417845(13) 0.02683(7) Uani 1.000000 . .
I12 I 0.82513(2) 0.180540(5) 0.133593(14) 0.03167(8) Uani 1.000000 . .
F13 F 0.84010(19) 0.12413(14) 0.37083(13) 0.0334(7) Uani 1.000000 . .
F14 F 0.91020(19) 0.13245(14) 0.26324(13) 0.0371(8) Uani 1.000000 . .
F15 F 0.6279(2) 0.21744(14) 0.18104(13) 0.0345(7) Uani 1.000000 . .
F16 F 0.55849(19) 0.20825(14) 0.28880(13) 0.0372(8) Uani 1.000000 . .
C59 C 0.6970(3) 0.1651(3) 0.3329(2) 0.0220(10) Uani 1.000000 . .
C60 C 0.7871(3) 0.1469(3) 0.3240(2) 0.0228(10) Uani 1.000000 . .
C61 C 0.8232(3) 0.1518(3) 0.2683(2) 0.0259(11) Uani 1.000000 . .
C62 C 0.7712(3) 0.1752(3) 0.21883(19) 0.0258(10) Uani 1.000000 . .
C63 C 0.6813(3) 0.1930(3) 0.2279(2) 0.0244(10) Uani 1.000000 . .
C64 C 0.6461(3) 0.1889(3) 0.2830(2) 0.0240(10) Uani 1.000000 . .
O1 O 0.2672(4) 0.4007(2) 0.0943(2) 0.0764(16) Uani 1.000000 . .
C65 C 0.2588(7) 0.3482(3) 0.0495(4) 0.083(3) Uani 1.000000 . .
C66 C 0.3369(9) 0.3038(3) 0.0238(5) 0.165(6) Uani 1.000000 . U
H66a H 0.3184(9) 0.2654(3) -0.0108(5) 0.248(9) Uiso 1.000000 R .
H66b H 0.3785(9) 0.3538(3) 0.0114(5) 0.248(9) Uiso 1.000000 R .
H66c H 0.3664(9) 0.2625(3) 0.0535(5) 0.248(9) Uiso 1.000000 R .
C67 C 0.1735(8) 0.3490(4) 0.0170(5) 0.182(7) Uani 1.000000 . U
H67a H 0.1762(8) 0.3049(4) -0.0169(5) 0.273(11) Uiso 1.000000 R .
H67b H 0.1260(8) 0.3286(4) 0.0435(5) 0.273(11) Uiso 1.000000 R .
H67c H 0.1609(8) 0.4140(4) 0.0025(5) 0.273(11) Uiso 1.000000 R .
O2 O 1.1254(4) 0.4621(2) 0.2674(2) 0.0854(18) Uani 1.000000 . .
C68 C 1.1033(4) 0.4130(3) 0.2256(3) 0.060(2) Uani 1.000000 . .
C69 C 1.0815(5) 0.4614(3) 0.1695(3) 0.097(3) Uani 1.000000 . .
H69a H 1.0647(5) 0.4137(3) 0.1393(3) 0.146(5) Uiso 1.000000 R .
H69b H 1.0317(5) 0.5057(3) 0.1753(3) 0.146(5) Uiso 1.000000 R .
H69c H 1.1337(5) 0.4974(3) 0.1564(3) 0.146(5) Uiso 1.000000 R .
C70 C 1.0978(7) 0.3100(3) 0.2288(6) 0.127(4) Uani 1.000000 . .
H70a H 1.0786(7) 0.2845(3) 0.1900(6) 0.190(6) Uiso 1.000000 R .
H70b H 1.1566(7) 0.2838(3) 0.2398(6) 0.190(6) Uiso 1.000000 R .
H70c H 1.0546(7) 0.2917(3) 0.2589(6) 0.190(6) Uiso 1.000000 R .
O3 O 0.2652(4) 0.1668(2) 0.1778(3) 0.1180(19) Uani 1.000000 . U
C71 C 0.3388(7) 0.1725(4) 0.2011(6) 0.1209(19) Uani 1.000000 . U
C72 C 0.3821(7) 0.0893(3) 0.2292(6) 0.121(2) Uani 1.000000 . U
H72a H 0.4407(7) 0.1081(3) 0.2455(6) 0.181(3) Uiso 1.000000 R .
H72b H 0.3450(7) 0.0655(3) 0.2614(6) 0.181(3) Uiso 1.000000 R .
H72c H 0.3894(7) 0.0386(3) 0.1995(6) 0.181(3) Uiso 1.000000 R .
C73 C 0.3819(7) 0.2613(3) 0.2022(6) 0.125(2) Uani 1.000000 . U
H73a H 0.4403(7) 0.2548(3) 0.2224(6) 0.188(3) Uiso 1.000000 R .
H73b H 0.3901(7) 0.2837(3) 0.1614(6) 0.188(3) Uiso 1.000000 R .
H73c H 0.3456(7) 0.3078(3) 0.2237(6) 0.188(3) Uiso 1.000000 R .
N1 N 0.3762(3) 0.9657(2) 0.43264(19) 0.0324(10) Uani 1.000000 . .
C1 C 0.3609(3) 1.0730(3) 0.4268(3) 0.0341(12) Uani 1.000000 . .
H1a H 0.3983(3) 1.1062(3) 0.4572(3) 0.0409(15) Uiso 1.000000 R .
H1b H 0.3813(3) 1.0939(3) 0.3872(3) 0.0409(15) Uiso 1.000000 R .
C2 C 0.2650(4) 1.1041(3) 0.4337(3) 0.0370(13) Uani 1.000000 . .
C3 C 0.2313(4) 1.1244(3) 0.4895(3) 0.0521(17) Uani 1.000000 . .
H3 H 0.2676(4) 1.1156(3) 0.5242(3) 0.063(2) Uiso 1.000000 R .
C4 C 0.1453(5) 1.1572(3) 0.4940(4) 0.0617(19) Uani 1.000000 . .
H4 H 0.1234(5) 1.1724(3) 0.5322(4) 0.074(2) Uiso 1.000000 R .
C5 C 0.0910(5) 1.1683(3) 0.4459(4) 0.070(2) Uani 1.000000 . .
H5 H 0.0309(5) 1.1884(3) 0.4501(4) 0.084(3) Uiso 1.000000 R .
C6 C 0.1243(4) 1.1502(3) 0.3909(4) 0.066(2) Uani 1.000000 . .
H6 H 0.0870(4) 1.1598(3) 0.3567(4) 0.079(3) Uiso 1.000000 R .
C7 C 0.2107(4) 1.1183(3) 0.3836(3) 0.0492(16) Uani 1.000000 . .
H7 H 0.2325(4) 1.1064(3) 0.3449(3) 0.059(2) Uiso 1.000000 R .
C8 C 0.3212(4) 0.9109(3) 0.3893(3) 0.0417(15) Uani 1.000000 . .
H8a H 0.3343(4) 0.9324(3) 0.3489(3) 0.063(2) Uiso 1.000000 R .
H8b H 0.3348(4) 0.8424(3) 0.3931(3) 0.063(2) Uiso 1.000000 R .
H8c H 0.2578(4) 0.9216(3) 0.3971(3) 0.063(2) Uiso 1.000000 R .
C9 C 0.4725(4) 0.9457(3) 0.4212(3) 0.0426(15) Uani 1.000000 . .
H9a H 0.5100(4) 0.9816(3) 0.4497(3) 0.064(2) Uiso 1.000000 R .
H9b H 0.4841(4) 0.8769(3) 0.4258(3) 0.064(2) Uiso 1.000000 R .
H9c H 0.4864(4) 0.9655(3) 0.3806(3) 0.064(2) Uiso 1.000000 R .
C10 C 0.3561(4) 0.9327(3) 0.4941(3) 0.0455(15) Uani 1.000000 . .
H10a H 0.3926(4) 0.9690(3) 0.5230(3) 0.068(2) Uiso 1.000000 R .
H10b H 0.2927(4) 0.9434(3) 0.5018(3) 0.068(2) Uiso 1.000000 R .
H10c H 0.3698(4) 0.8643(3) 0.4979(3) 0.068(2) Uiso 1.000000 R .
N2 N 0.3981(3) 0.6792(2) 0.05101(17) 0.0289(9) Uani 1.000000 . .
C11 C 0.3316(3) 0.7307(3) 0.0897(2) 0.0340(13) Uani 1.000000 . .
H11a H 0.3391(3) 0.8007(3) 0.0847(2) 0.0408(15) Uiso 1.000000 R .
H11b H 0.2704(3) 0.7139(3) 0.0759(2) 0.0408(15) Uiso 1.000000 R .
C12 C 0.3417(3) 0.7065(3) 0.1550(2) 0.0322(12) Uani 1.000000 . .
C13 C 0.3883(4) 0.7684(3) 0.1932(3) 0.0487(17) Uani 1.000000 . .
H13 H 0.4143(4) 0.8254(3) 0.1781(3) 0.058(2) Uiso 1.000000 R .
C14 C 0.3968(5) 0.7469(3) 0.2529(3) 0.075(3) Uani 1.000000 . .
H14 H 0.4278(5) 0.7894(3) 0.2791(3) 0.090(3) Uiso 1.000000 R .
C15 C 0.3600(5) 0.6635(4) 0.2745(3) 0.080(3) Uani 1.000000 . .
H15 H 0.3678(5) 0.6471(4) 0.3153(3) 0.096(3) Uiso 1.000000 R .
C16 C 0.3122(5) 0.6042(3) 0.2368(3) 0.068(2) Uani 1.000000 . .
H16 H 0.2855(5) 0.5477(3) 0.2519(3) 0.082(3) Uiso 1.000000 R .
C17 C 0.3028(4) 0.6261(3) 0.1780(3) 0.0443(15) Uani 1.000000 . .
H17 H 0.2687(4) 0.5851(3) 0.1525(3) 0.0532(18) Uiso 1.000000 R .
C18 C 0.4915(3) 0.6991(3) 0.0711(2) 0.0326(12) Uani 1.000000 . .
H18a H 0.5019(3) 0.7685(3) 0.0711(2) 0.0489(18) Uiso 1.000000 R .
H18b H 0.5013(3) 0.6739(3) 0.1114(2) 0.0489(18) Uiso 1.000000 R .
H18c H 0.5329(3) 0.6681(3) 0.0439(2) 0.0489(18) Uiso 1.000000 R .
C19 C 0.3840(4) 0.7176(3) -0.0115(3) 0.0503(17) Uani 1.000000 . .
H19a H 0.3951(4) 0.7869(3) -0.0117(3) 0.075(3) Uiso 1.000000 R .
H19b H 0.4254(4) 0.6858(3) -0.0383(3) 0.075(3) Uiso 1.000000 R .
H19c H 0.3224(4) 0.7051(3) -0.0250(3) 0.075(3) Uiso 1.000000 R .
C20 C 0.3813(4) 0.5758(3) 0.0507(3) 0.0437(15) Uani 1.000000 . .
H20a H 0.3196(4) 0.5636(3) 0.0374(3) 0.066(2) Uiso 1.000000 R .
H20b H 0.4223(4) 0.5444(3) 0.0234(3) 0.066(2) Uiso 1.000000 R .
H20c H 0.3907(4) 0.5501(3) 0.0909(3) 0.066(2) Uiso 1.000000 R .
N3 N 1.1007(3) 0.9971(2) 0.0863(2) 0.0466(13) Uani 1.000000 . .
C21 C 1.1757(4) 0.9421(3) 0.1191(3) 0.0534(19) Uani 1.000000 . .
H21a H 1.1942(4) 0.8881(3) 0.0935(3) 0.064(2) Uiso 1.000000 R .
H21b H 1.2277(4) 0.9854(3) 0.1238(3) 0.064(2) Uiso 1.000000 R .
C22 C 1.1545(3) 0.9030(3) 0.1785(3) 0.0373(14) Uani 1.000000 . .
C23 C 1.1548(4) 0.9580(3) 0.2316(3) 0.0486(16) Uani 1.000000 . .
H23 H 1.1679(4) 1.0246(3) 0.2298(3) 0.0583(19) Uiso 1.000000 R .
C24 C 1.1368(5) 0.9176(3) 0.2846(3) 0.0530(17) Uani 1.000000 . .
H24 H 1.1350(5) 0.9565(3) 0.3192(3) 0.064(2) Uiso 1.000000 R .
C25 C 1.1208(4) 0.8196(3) 0.2890(3) 0.0482(17) Uani 1.000000 . .
H25 H 1.1096(4) 0.7913(3) 0.3265(3) 0.058(2) Uiso 1.000000 R .
C26 C 1.1216(4) 0.7652(3) 0.2392(3) 0.0467(16) Uani 1.000000 . .
H26 H 1.1116(4) 0.6981(3) 0.2423(3) 0.0561(19) Uiso 1.000000 R .
C27 C 1.1363(3) 0.8048(3) 0.1843(2) 0.0331(12) Uani 1.000000 . .
H27 H 1.1342(3) 0.7652(3) 0.1499(2) 0.0397(15) Uiso 1.000000 R .
C28 C 1.0162(4) 0.9398(3) 0.0827(3) 0.0464(16) Uani 1.000000 . U
H28a H 1.0277(4) 0.8785(3) 0.0630(3) 0.070(2) Uiso 1.000000 R .
H28b H 0.9948(4) 0.9279(3) 0.1229(3) 0.070(2) Uiso 1.000000 R .
H28c H 0.9708(4) 0.9755(3) 0.0598(3) 0.070(2) Uiso 1.000000 R .
C29 C 1.1292(5) 1.0163(3) 0.0252(3) 0.100(4) Uani 1.000000 . U
H29a H 1.1422(5) 0.9556(3) 0.0052(3) 0.150(6) Uiso 1.000000 R .
H29b H 1.0814(5) 1.0499(3) 0.0032(3) 0.150(6) Uiso 1.000000 R .
H29c H 1.1830(5) 1.0563(3) 0.0264(3) 0.150(6) Uiso 1.000000 R .
C30 C 1.0814(5) 1.0879(3) 0.1158(4) 0.070(2) Uani 1.000000 . U
H30a H 1.0624(5) 1.0753(3) 0.1565(4) 0.105(3) Uiso 1.000000 R .
H30b H 1.1353(5) 1.1278(3) 0.1169(4) 0.105(3) Uiso 1.000000 R .
H30c H 1.0337(5) 1.1214(3) 0.0937(4) 0.105(3) Uiso 1.000000 R .
N4 N 0.8718(3) 0.0411(2) 0.57343(18) 0.0254(9) Uani 1.000000 . .
C31 C 0.8574(3) -0.0655(3) 0.5853(2) 0.0322(12) Uani 1.000000 . .
H31a H 0.8962(3) -0.1028(3) 0.5588(2) 0.0387(14) Uiso 1.000000 R .
H31b H 0.8765(3) -0.0796(3) 0.6269(2) 0.0387(14) Uiso 1.000000 R .
C32 C 0.7626(3) -0.0988(3) 0.5762(2) 0.0320(12) Uani 1.000000 . .
C33 C 0.7324(4) -0.1308(3) 0.5207(2) 0.0343(12) Uani 1.000000 . .
H33 H 0.7712(4) -0.1295(3) 0.4878(2) 0.0412(15) Uiso 1.000000 R .
C34 C 0.6447(4) -0.1650(3) 0.5131(3) 0.0492(16) Uani 1.000000 . .
H34 H 0.6239(4) -0.1868(3) 0.4753(3) 0.059(2) Uiso 1.000000 R .
C35 C 0.5900(4) -0.1666(3) 0.5605(3) 0.0496(17) Uani 1.000000 . .
H35 H 0.5309(4) -0.1904(3) 0.5555(3) 0.059(2) Uiso 1.000000 R .
C36 C 0.6182(4) -0.1348(3) 0.6149(3) 0.0558(18) Uani 1.000000 . .
H36 H 0.5783(4) -0.1350(3) 0.6472(3) 0.067(2) Uiso 1.000000 R .
C37 C 0.7057(4) -0.1017(3) 0.6236(3) 0.0415(14) Uani 1.000000 . .
H37 H 0.7258(4) -0.0813(3) 0.6620(3) 0.0498(17) Uiso 1.000000 R .
C38 C 0.8585(4) 0.0630(3) 0.5091(2) 0.0411(14) Uani 1.000000 . .
H38a H 0.7970(4) 0.0477(3) 0.4968(2) 0.062(2) Uiso 1.000000 R .
H38b H 0.8700(4) 0.1312(3) 0.5021(2) 0.062(2) Uiso 1.000000 R .
H38c H 0.8999(4) 0.0244(3) 0.4858(2) 0.062(2) Uiso 1.000000 R .
C39 C 0.9655(4) 0.0645(3) 0.5916(3) 0.0399(14) Uani 1.000000 . .
H39a H 0.9747(4) 0.0503(3) 0.6340(3) 0.060(2) Uiso 1.000000 R .
H39b H 1.0067(4) 0.0259(3) 0.5682(3) 0.060(2) Uiso 1.000000 R .
H39c H 0.9768(4) 0.1327(3) 0.5845(3) 0.060(2) Uiso 1.000000 R .
C40 C 0.8099(4) 0.1012(3) 0.6091(3) 0.0408(14) Uani 1.000000 . .
H40a H 0.8187(4) 0.0867(3) 0.6515(3) 0.061(2) Uiso 1.000000 R .
H40b H 0.8223(4) 0.1692(3) 0.6021(3) 0.061(2) Uiso 1.000000 R .
H40c H 0.7480(4) 0.0869(3) 0.5971(3) 0.061(2) Uiso 1.000000 R .

loop_
_atom_site_aniso_label
_atom_site_aniso_U_11
_atom_site_aniso_U_22
_atom_site_aniso_U_33
_atom_site_aniso_U_12
_atom_site_aniso_U_13
_atom_site_aniso_U_23
I1 0.02723(18) 0.0468(2) 0.02739(18) -0.00785(15) -0.00477(14) 0.00882(15)
I2 0.03136(18) 0.03347(18) 0.02340(16) -0.00025(14) -0.00639(13) 0.00238(14)
I3 0.03088(19) 0.0779(3) 0.02595(17) 0.0149(2) 0.00967(14) 0.0154(2)
I4 0.02975(17) 0.0405(2) 0.02279(15) 0.00496(15) 0.00669(13) 0.00294(14)
I5 0.02712(17) 0.02717(17) 0.03283(18) -0.00097(14) -0.00792(14) 0.00030(14)
I6 0.03090(18) 0.02708(17) 0.02810(17) 0.00431(14) -0.00679(13) -0.00472(14)
F1 0.0344(17) 0.0409(18) 0.0256(16) 0.0020(14) 0.0017(13) 0.0004(13)
F2 0.0211(15) 0.0477(19) 0.0352(17) 0.0042(14) -0.0014(12) -0.0048(15)
F3 0.0402(18) 0.0396(18) 0.0269(16) 0.0020(14) 0.0017(14) -0.0074(13)
F4 0.0216(15) 0.049(2) 0.0401(18) 0.0067(14) 0.0028(13) -0.0036(16)
C41 0.022(3) 0.016(2) 0.032(3) -0.0005(18) -0.007(2) -0.000(2)
C42 0.030(3) 0.017(2) 0.022(3) 0.0014(19) 0.002(2) -0.0032(19)
C43 0.023(3) 0.018(2) 0.032(3) 0.0028(19) 0.001(2) -0.005(2)
C44 0.022(3) 0.018(2) 0.030(3) 0.0014(18) -0.005(2) -0.009(2)
C45 0.034(3) 0.018(2) 0.027(3) -0.000(2) -0.000(2) -0.004(2)
C46 0.021(3) 0.020(2) 0.042(3) 0.0011(19) -0.005(2) -0.008(2)
I7 0.03413(17) 0.02832(18) 0.02730(16) -0.00320(15) 0.01205(13) -0.00321(15)
I8 0.03907(19) 0.03185(19) 0.02890(17) -0.00520(16) 0.01498(14) -0.00290(15)
F5 0.0415(18) 0.0367(18) 0.0255(16) -0.0000(14) 0.0031(13) 0.0022(13)
F6 0.0318(17) 0.047(2) 0.0393(18) 0.0100(14) 0.0081(14) 0.0074(15)
F7 0.0442(19) 0.0415(18) 0.0246(16) -0.0056(14) 0.0030(14) 0.0037(13)
F8 0.0271(17) 0.049(2) 0.0393(19) -0.0018(14) -0.0000(14) 0.0013(15)
C47 0.028(3) 0.017(2) 0.025(2) -0.006(2) 0.0116(19) -0.002(2)
C48 0.037(3) 0.017(2) 0.022(2) -0.001(2) 0.005(2) 0.001(2)
C49 0.033(3) 0.020(2) 0.032(3) -0.002(2) 0.011(2) 0.003(2)
C50 0.036(3) 0.023(3) 0.026(2) -0.003(2) 0.008(2) -0.000(2)
C51 0.037(3) 0.019(2) 0.021(2) -0.007(2) 0.006(2) 0.0030(19)
C52 0.031(3) 0.023(3) 0.032(3) -0.003(2) 0.005(2) -0.004(2)
I9 0.03528(18) 0.02519(16) 0.02144(15) -0.00673(14) -0.00456(13) 0.00117(13)
I10 0.0612(2) 0.02904(18) 0.02780(18) 0.00378(17) -0.01748(17) -0.00275(15)
F9 0.0322(18) 0.062(2) 0.0322(18) -0.0063(15) -0.0027(14) 0.0048(16)
F10 0.053(2) 0.043(2) 0.0227(16) -0.0078(15) 0.0050(14) 0.0024(14)
F11 0.0369(19) 0.056(2) 0.047(2) 0.0055(16) -0.0137(16) 0.0005(17)
F12 0.0383(18) 0.042(2) 0.0330(17) 0.0000(14) 0.0045(14) 0.0018(14)
C53 0.039(3) 0.015(2) 0.023(3) -0.002(2) -0.007(2) -0.0016(19)
C54 0.031(3) 0.029(3) 0.027(3) -0.008(2) -0.005(2) -0.001(2)
C55 0.049(4) 0.020(3) 0.026(3) -0.005(2) 0.004(3) -0.001(2)
C56 0.050(4) 0.019(3) 0.021(3) -0.001(2) -0.012(2) -0.001(2)
C57 0.036(3) 0.015(2) 0.038(3) 0.000(2) -0.014(3) -0.002(2)
C58 0.042(3) 0.013(2) 0.030(3) -0.002(2) -0.001(2) -0.001(2)
I11 0.02909(16) 0.02484(16) 0.02695(15) -0.00058(13) 0.00936(13) 0.00059(14)
I12 0.03887(19) 0.03137(18) 0.02515(16) -0.00143(15) 0.00975(14) 0.00046(14)
F13 0.0314(16) 0.0362(17) 0.0327(17) 0.0088(13) 0.0040(13) 0.0082(13)
F14 0.0268(16) 0.049(2) 0.0359(17) 0.0109(14) 0.0114(13) 0.0064(15)
F15 0.0384(18) 0.0390(18) 0.0258(16) -0.0002(14) -0.0043(13) -0.0020(13)
F16 0.0233(16) 0.050(2) 0.0385(18) 0.0024(13) 0.0042(13) -0.0050(15)
C59 0.030(2) 0.009(2) 0.028(2) -0.0069(19) 0.0137(19) -0.005(2)
C60 0.030(3) 0.015(2) 0.023(2) 0.0052(19) -0.003(2) 0.0034(19)
C61 0.028(3) 0.021(3) 0.029(3) -0.003(2) 0.012(2) 0.001(2)
C62 0.039(3) 0.020(2) 0.019(2) 0.003(2) 0.009(2) 0.000(2)
C63 0.031(3) 0.018(2) 0.024(2) 0.0013(19) -0.001(2) -0.0036(19)
C64 0.020(2) 0.019(2) 0.034(3) -0.0008(19) 0.003(2) -0.006(2)
O1 0.078(4) 0.078(4) 0.073(4) -0.005(3) 0.009(3) -0.018(3)
C65 0.114(8) 0.080(6) 0.058(5) 0.000(5) 0.032(5) -0.006(5)
C66 0.288(17) 0.104(9) 0.107(9) 0.103(11) 0.083(11) 0.015(7)
C67 0.138(11) 0.30(2) 0.109(9) -0.028(12) -0.023(8) -0.116(12)
O2 0.067(4) 0.133(5) 0.056(3) -0.010(4) -0.009(3) -0.020(4)
C68 0.034(4) 0.096(6) 0.050(4) 0.009(4) -0.001(3) -0.009(4)
C69 0.056(5) 0.189(11) 0.047(5) 0.022(6) 0.004(4) -0.004(6)
C70 0.114(9) 0.083(7) 0.183(13) 0.034(7) 0.011(8) -0.026(8)
O3 0.067(3) 0.098(4) 0.188(5) -0.012(3) -0.042(3) 0.002(4)
C71 0.073(3) 0.104(4) 0.184(5) -0.014(3) -0.046(3) 0.005(4)
C72 0.074(4) 0.104(4) 0.182(5) -0.013(3) -0.045(3) 0.005(4)
C73 0.079(4) 0.107(4) 0.187(5) -0.015(3) -0.047(3) 0.007(4)
N1 0.030(2) 0.034(2) 0.033(2) -0.003(2) 0.0035(19) 0.003(2)
C1 0.033(3) 0.030(3) 0.039(3) -0.005(2) 0.004(2) -0.001(2)
C2 0.037(3) 0.025(3) 0.050(4) -0.004(2) 0.006(3) -0.001(2)
C3 0.051(4) 0.044(4) 0.062(4) -0.008(3) 0.017(3) -0.007(3)
C4 0.058(4) 0.051(4) 0.077(5) -0.011(4) 0.027(4) -0.010(4)
C5 0.051(4) 0.037(4) 0.123(7) 0.003(3) 0.036(5) -0.010(5)
C6 0.037(4) 0.046(4) 0.114(7) 0.004(3) -0.015(4) 0.004(4)
C7 0.049(4) 0.044(4) 0.054(4) -0.004(3) -0.002(3) 0.003(3)
C8 0.042(4) 0.041(4) 0.042(3) 0.002(3) -0.007(3) -0.005(3)
C9 0.029(3) 0.046(4) 0.053(4) -0.001(3) 0.010(3) 0.007(3)
C10 0.056(4) 0.045(4) 0.036(3) -0.005(3) 0.008(3) 0.008(3)
N2 0.027(2) 0.032(2) 0.028(2) -0.0043(19) 0.0011(17) -0.001(2)
C11 0.021(3) 0.041(3) 0.040(3) 0.007(2) 0.003(2) 0.002(3)
C12 0.018(3) 0.044(3) 0.035(3) 0.003(2) 0.001(2) -0.010(2)
C13 0.029(3) 0.073(5) 0.044(4) -0.006(3) 0.010(3) -0.022(3)
C14 0.036(4) 0.144(8) 0.044(4) -0.003(4) 0.006(3) -0.044(5)
C15 0.048(4) 0.157(9) 0.036(4) 0.015(6) 0.015(3) 0.014(6)
C16 0.065(5) 0.088(6) 0.052(5) 0.004(4) 0.025(4) 0.020(4)
C17 0.045(4) 0.045(4) 0.044(4) -0.006(3) 0.011(3) -0.000(3)
C18 0.022(3) 0.042(3) 0.034(3) -0.001(2) 0.001(2) -0.007(2)
C19 0.048(4) 0.067(5) 0.035(3) 0.005(3) 0.000(3) 0.009(3)
C20 0.043(4) 0.032(3) 0.057(4) -0.002(3) 0.010(3) -0.016(3)
N3 0.027(3) 0.057(3) 0.056(3) 0.006(2) 0.001(2) 0.025(3)
C21 0.022(3) 0.072(5) 0.067(4) 0.008(3) 0.005(3) 0.034(4)
C22 0.022(3) 0.048(4) 0.041(3) 0.011(2) -0.006(2) 0.001(3)
C23 0.041(4) 0.040(3) 0.064(4) -0.001(3) -0.014(3) -0.010(3)
C24 0.057(4) 0.069(5) 0.032(3) 0.006(3) -0.014(3) -0.011(3)
C25 0.036(3) 0.080(5) 0.029(3) 0.011(3) 0.001(3) 0.008(3)
C26 0.030(3) 0.059(4) 0.051(4) 0.004(3) -0.002(3) 0.002(3)
C27 0.032(3) 0.040(3) 0.027(3) 0.002(2) 0.001(2) 0.002(2)
C28 0.030(3) 0.062(4) 0.047(4) -0.006(3) -0.007(3) 0.009(3)
C29 0.042(4) 0.171(10) 0.089(6) 0.036(5) 0.024(4) 0.089(7)
C30 0.069(5) 0.040(4) 0.099(6) 0.002(3) -0.037(5) 0.006(4)
N4 0.025(2) 0.024(2) 0.027(2) -0.0017(17) -0.0013(17) -0.0030(17)
C31 0.030(3) 0.029(3) 0.037(3) 0.003(2) 0.000(2) 0.001(2)
C32 0.028(3) 0.027(3) 0.041(3) -0.002(2) -0.001(2) -0.002(2)
C33 0.037(3) 0.026(3) 0.039(3) 0.005(2) -0.001(2) -0.002(2)
C34 0.043(4) 0.038(3) 0.065(4) -0.004(3) -0.018(3) -0.005(3)
C35 0.034(3) 0.034(3) 0.080(5) -0.002(3) -0.013(3) 0.005(3)
C36 0.039(4) 0.048(4) 0.081(5) -0.006(3) 0.018(3) 0.004(4)
C37 0.034(3) 0.045(4) 0.045(4) -0.011(3) -0.003(3) 0.001(3)
C38 0.054(4) 0.037(3) 0.032(3) 0.002(3) -0.012(3) 0.005(3)
C39 0.030(3) 0.041(3) 0.048(4) 0.002(2) -0.005(3) 0.005(3)
C40 0.035(3) 0.036(3) 0.051(4) 0.003(2) 0.005(3) -0.012(3)

loop_
_atom_type_symbol
_atom_type_scat_dispersion_real
_atom_type_scat_dispersion_imag
_atom_type_scat_Cromer_Mann_a1
_atom_type_scat_Cromer_Mann_a2
_atom_type_scat_Cromer_Mann_a3
_atom_type_scat_Cromer_Mann_a4
_atom_type_scat_Cromer_Mann_b1
_atom_type_scat_Cromer_Mann_b2
_atom_type_scat_Cromer_Mann_b3
_atom_type_scat_Cromer_Mann_b4
_atom_type_scat_Cromer_Mann_c
_atom_type_scat_source
_atom_type_scat_dispersion_source
C 0.00313 0.00162 2.31000 1.02000 1.58860 0.86500 20.84390 10.20750 0.56870 51.65120 0.21560 'International Tables Volume C Table 6.1.1.4 (pp. 500-502)' 'Brennan, Cowan, Rev. Sci. Instrum., 1992, 63, 850'
F 0.01756 0.01033 3.53920 2.64120 1.51700 1.02430 10.28250 4.29440 0.26150 26.14760 0.27760 'International Tables Volume C Table 6.1.1.4 (pp. 500-502)' 'Brennan, Cowan, Rev. Sci. Instrum., 1992, 63, 850'
H 0.00000 0.00000 0.49300 0.32291 0.14019 0.04081 10.51090 26.12570 3.14236 57.79970 0.00304 'International Tables Volume C Table 6.1.1.4 (pp. 500-502)' 'Brennan, Cowan, Rev. Sci. Instrum., 1992, 63, 850'
I -0.43777 1.82087 20.14720 18.99490 7.51380 2.27350 4.34700 0.38140 27.76600 66.87760 4.07120 'International Tables Volume C Table 6.1.1.4 (pp. 500-502)' 'Brennan, Cowan, Rev. Sci. Instrum., 1992, 63, 850'
N 0.00612 0.00332 12.21260 3.13220 2.01250 1.16630 0.00570 9.89330 28.99750 0.58260 -11.52900 'International Tables Volume C Table 6.1.1.4 (pp. 500-502)' 'Brennan, Cowan, Rev. Sci. Instrum., 1992, 63, 850'
O 0.01085 0.00610 3.04850 2.28680 1.54630 0.86700 13.27710 5.70110 0.32390 32.90890 0.25080 'International Tables Volume C Table 6.1.1.4 (pp. 500-502)' 'Brennan, Cowan, Rev. Sci. Instrum., 1992, 63, 850'

loop_
_geom_angle_atom_site_label_1
_geom_angle_atom_site_label_2
_geom_angle_atom_site_label_3
_geom_angle
_geom_angle_site_symmetry_1
_geom_angle_site_symmetry_3
_geom_angle_publ_flag
C42 C41 I5 122.7(4) . . ?
C46 C41 I5 120.7(4) . . ?
C46 C41 C42 116.6(4) . . ?
C41 C42 F1 119.8(4) . . ?
C43 C42 F1 118.1(4) . . ?
C43 C42 C41 122.1(5) . . ?
C42 C43 F2 118.7(4) . . ?
C44 C43 F2 119.9(4) . . ?
C44 C43 C42 121.4(4) . . ?
C43 C44 I6 121.5(4) . . ?
C45 C44 I6 120.7(4) . . ?
C45 C44 C43 117.7(5) . . ?
C44 C45 F3 121.6(5) . . ?
C46 C45 F3 118.0(5) . . ?
C46 C45 C44 120.4(5) . . ?
C41 C46 F4 119.5(4) . . ?
C45 C46 F4 118.8(5) . . ?
C45 C46 C41 121.7(5) . . ?
C48 C47 I7 122.0(3) . . ?
C52 C47 I7 120.6(3) . . ?
C52 C47 C48 117.4(4) . . ?
C47 C48 F5 120.5(4) . . ?
C49 C48 F5 118.4(4) . . ?
C49 C48 C47 121.1(4) . . ?
C48 C49 F6 117.7(4) . . ?
C50 C49 F6 121.0(4) . . ?
C50 C49 C48 121.3(5) . . ?
C49 C50 I8 120.8(4) . . ?
C51 C50 I8 121.7(3) . . ?
C51 C50 C49 117.5(4) . . ?
C50 C51 F7 120.7(4) . . ?
C52 C51 F7 117.8(4) . . ?
C52 C51 C50 121.4(5) . . ?
C47 C52 F8 120.7(4) . . ?
C51 C52 F8 118.0(4) . . ?
C51 C52 C47 121.2(5) . . ?
C54 C53 I9 120.6(4) . . ?
C58 C53 I9 122.3(4) . . ?
C58 C53 C54 117.2(5) . . ?
C53 C54 F9 120.2(4) . . ?
C55 C54 F9 117.9(5) . . ?
C55 C54 C53 121.9(5) . . ?
C54 C55 F10 118.8(5) . . ?
C56 C55 F10 120.2(5) . . ?
C56 C55 C54 121.0(5) . . ?
C55 C56 I10 119.7(4) . . ?
C57 C56 I10 122.7(4) . . ?
C57 C56 C55 117.6(5) . . ?
C56 C57 F11 120.5(5) . . ?
C58 C57 F11 119.2(5) . . ?
C58 C57 C56 120.3(5) . . ?
C53 C58 F12 120.5(5) . . ?
C57 C58 F12 117.5(5) . . ?
C57 C58 C53 122.0(5) . . ?
C60 C59 I11 121.9(3) . . ?
C64 C59 I11 121.5(3) . . ?
C64 C59 C60 116.6(4) . . ?
C59 C60 F13 119.3(4) . . ?
C61 C60 F13 119.2(4) . . ?
C61 C60 C59 121.5(4) . . ?
C60 C61 F14 118.0(4) . . ?
C62 C61 F14 120.8(4) . . ?
C62 C61 C60 121.2(4) . . ?
C61 C62 I12 121.5(3) . . ?
C63 C62 I12 121.5(3) . . ?
C63 C62 C61 117.1(4) . . ?
C62 C63 F15 119.3(4) . . ?
C64 C63 F15 119.0(4) . . ?
C64 C63 C62 121.6(4) . . ?
C59 C64 F16 119.4(4) . . ?
C63 C64 F16 118.6(4) . . ?
C63 C64 C59 122.0(4) . . ?
C66 C65 O1 120.2(10) . . ?
C67 C65 O1 118.1(8) . . ?
C67 C65 C66 120.5(9) . . ?
H66a C66 C65 109.5 . . ?
H66b C66 C65 109.5 . . ?
H66b C66 H66a 109.5 . . ?
H66c C66 C65 109.5 . . ?
H66c C66 H66a 109.5 . . ?
H66c C66 H66b 109.5 . . ?
H67a C67 C65 109.5 . . ?
H67b C67 C65 109.5 . . ?
H67b C67 H67a 109.5 . . ?
H67c C67 C65 109.5 . . ?
H67c C67 H67a 109.5 . . ?
H67c C67 H67b 109.5 . . ?
C69 C68 O2 117.6(5) . . ?
C70 C68 O2 122.9(8) . . ?
C70 C68 C69 119.5(8) . . ?
H69a C69 C68 109.5 . . ?
H69b C69 C68 109.5 . . ?
H69b C69 H69a 109.5 . . ?
H69c C69 C68 109.5 . . ?
H69c C69 H69a 109.5 . . ?
H69c C69 H69b 109.5 . . ?
H70a C70 C68 109.5 . . ?
H70b C70 C68 109.5 . . ?
H70b C70 H70a 109.5 . . ?
H70c C70 C68 109.5 . . ?
H70c C70 H70a 109.5 . . ?
H70c C70 H70b 109.5 . . ?
C72 C71 O3 121.6(6) . . ?
C73 C71 O3 118.8(7) . . ?
C73 C71 C72 119.7(8) . . ?
H72a C72 C71 109.5 . . ?
H72b C72 C71 109.5 . . ?
H72b C72 H72a 109.5 . . ?
H72c C72 C71 109.5 . . ?
H72c C72 H72a 109.5 . . ?
H72c C72 H72b 109.5 . . ?
H73a C73 C71 109.5 . . ?
H73b C73 C71 109.5 . . ?
H73b C73 H73a 109.5 . . ?
H73c C73 C71 109.5 . . ?
H73c C73 H73a 109.5 . . ?
H73c C73 H73b 109.5 . . ?
C8 N1 C1 111.8(4) . . ?
C9 N1 C1 108.2(3) . . ?
C9 N1 C8 108.5(4) . . ?
C10 N1 C1 110.5(4) . . ?
C10 N1 C8 109.3(4) . . ?
C10 N1 C9 108.5(4) . . ?
H1a C1 N1 108.6(3) . . ?
H1b C1 N1 108.6(3) . . ?
H1b C1 H1a 107.6 . . ?
C2 C1 N1 114.6(4) . . ?
C2 C1 H1a 108.6(3) . . ?
C2 C1 H1b 108.6(3) . . ?
C3 C2 C1 121.0(6) . . ?
C7 C2 C1 120.0(5) . . ?
C7 C2 C3 118.9(6) . . ?
H3 C3 C2 120.2(4) . . ?
C4 C3 C2 119.7(7) . . ?
C4 C3 H3 120.2(5) . . ?
H4 C4 C3 119.0(5) . . ?
C5 C4 C3 121.9(7) . . ?
C5 C4 H4 119.0(4) . . ?
H5 C5 C4 120.7(4) . . ?
C6 C5 C4 118.6(6) . . ?
C6 C5 H5 120.7(5) . . ?
H6 C6 C5 119.0(5) . . ?
C7 C6 C5 122.0(7) . . ?
C7 C6 H6 119.0(5) . . ?
C6 C7 C2 118.9(7) . . ?
H7 C7 C2 120.6(4) . . ?
H7 C7 C6 120.6(5) . . ?
H8a C8 N1 109.5 . . ?
H8b C8 N1 109.5 . . ?
H8b C8 H8a 109.5 . . ?
H8c C8 N1 109.5 . . ?
H8c C8 H8a 109.5 . . ?
H8c C8 H8b 109.5 . . ?
H9a C9 N1 109.5 . . ?
H9b C9 N1 109.5 . . ?
H9b C9 H9a 109.5 . . ?
H9c C9 N1 109.5 . . ?
H9c C9 H9a 109.5 . . ?
H9c C9 H9b 109.5 . . ?
H10a C10 N1 109.5 . . ?
H10b C10 N1 109.5 . . ?
H10b C10 H10a 109.5 . . ?
H10c C10 N1 109.5 . . ?
H10c C10 H10a 109.5 . . ?
H10c C10 H10b 109.5 . . ?
C18 N2 C11 111.3(4) . . ?
C19 N2 C11 106.6(4) . . ?
C19 N2 C18 109.0(4) . . ?
C20 N2 C11 110.8(4) . . ?
C20 N2 C18 110.3(4) . . ?
C20 N2 C19 108.9(4) . . ?
H11a C11 N2 108.9(2) . . ?
H11b C11 N2 108.9(2) . . ?
H11b C11 H11a 107.7 . . ?
C12 C11 N2 113.5(4) . . ?
C12 C11 H11a 108.9(2) . . ?
C12 C11 H11b 108.9(3) . . ?
C13 C12 C11 119.9(4) . . ?
C17 C12 C11 121.0(5) . . ?
C17 C12 C13 119.1(5) . . ?
H13 C13 C12 120.1(3) . . ?
C14 C13 C12 119.9(5) . . ?
C14 C13 H13 120.1(3) . . ?
H14 C14 C13 120.1(3) . . ?
C15 C14 C13 119.9(6) . . ?
C15 C14 H14 120.1(4) . . ?
H15 C15 C14 120.1(4) . . ?
C16 C15 C14 119.8(6) . . ?
C16 C15 H15 120.1(4) . . ?
H16 C16 C15 119.8(4) . . ?
C17 C16 C15 120.4(5) . . ?
C17 C16 H16 119.8(3) . . ?
C16 C17 C12 120.9(6) . . ?
H17 C17 C12 119.6(4) . . ?
H17 C17 C16 119.6(3) . . ?
H18a C18 N2 109.5 . . ?
H18b C18 N2 109.5 . . ?
H18b C18 H18a 109.5 . . ?
H18c C18 N2 109.5 . . ?
H18c C18 H18a 109.5 . . ?
H18c C18 H18b 109.5 . . ?
H19a C19 N2 109.5 . . ?
H19b C19 N2 109.5 . . ?
H19b C19 H19a 109.5 . . ?
H19c C19 N2 109.5 . . ?
H19c C19 H19a 109.5 . . ?
H19c C19 H19b 109.5 . . ?
H20a C20 N2 109.5 . . ?
H20b C20 N2 109.5 . . ?
H20b C20 H20a 109.5 . . ?
H20c C20 N2 109.5 . . ?
H20c C20 H20a 109.5 . . ?
H20c C20 H20b 109.5 . . ?
C28 N3 C21 111.6(3) . . ?
C29 N3 C21 108.3(5) . . ?
C29 N3 C28 108.0(5) . . ?
C30 N3 C21 111.4(5) . . ?
C30 N3 C28 108.1(5) . . ?
C30 N3 C29 109.2(4) . . ?
H21a C21 N3 108.2(3) . . ?
H21b C21 N3 108.2(2) . . ?
H21b C21 H21a 107.3 . . ?
C22 C21 N3 116.5(5) . . ?
C22 C21 H21a 108.2(3) . . ?
C22 C21 H21b 108.2(3) . . ?
C23 C22 C21 124.2(4) . . ?
C27 C22 C21 119.3(5) . . ?
C27 C22 C23 116.5(5) . . ?
H23 C23 C22 119.4(3) . . ?
C24 C23 C22 121.3(4) . . ?
C24 C23 H23 119.4(3) . . ?
H24 C24 C23 119.6(3) . . ?
C25 C24 C23 120.7(5) . . ?
C25 C24 H24 119.6(4) . . ?
H25 C25 C24 120.4(4) . . ?
C26 C25 C24 119.3(6) . . ?
C26 C25 H25 120.4(3) . . ?
H26 C26 C25 119.3(3) . . ?
C27 C26 C25 121.4(4) . . ?
C27 C26 H26 119.3(3) . . ?
C26 C27 C22 120.8(5) . . ?
H27 C27 C22 119.6(3) . . ?
H27 C27 C26 119.6(3) . . ?
H28a C28 N3 109.5 . . ?
H28b C28 N3 109.5 . . ?
H28b C28 H28a 109.5 . . ?
H28c C28 N3 109.5 . . ?
H28c C28 H28a 109.5 . . ?
H28c C28 H28b 109.5 . . ?
H29a C29 N3 109.5 . . ?
H29b C29 N3 109.5 . . ?
H29b C29 H29a 109.5 . . ?
H29c C29 N3 109.5 . . ?
H29c C29 H29a 109.5 . . ?
H29c C29 H29b 109.5 . . ?
H30a C30 N3 109.5 . . ?
H30b C30 N3 109.5 . . ?
H30b C30 H30a 109.5 . . ?
H30c C30 N3 109.5 . . ?
H30c C30 H30a 109.5 . . ?
H30c C30 H30b 109.5 . . ?
C38 N4 C31 110.7(3) . . ?
C39 N4 C31 107.5(3) . . ?
C39 N4 C38 109.1(4) . . ?
C40 N4 C31 111.1(4) . . ?
C40 N4 C38 109.6(4) . . ?
C40 N4 C39 108.8(4) . . ?
H31a C31 N4 108.6(3) . . ?
H31b C31 N4 108.6(3) . . ?
H31b C31 H31a 107.6 . . ?
C32 C31 N4 114.5(4) . . ?
C32 C31 H31a 108.6(3) . . ?
C32 C31 H31b 108.6(3) . . ?
C33 C32 C31 120.6(5) . . ?
C37 C32 C31 120.0(5) . . ?
C37 C32 C33 119.3(5) . . ?
H33 C33 C32 119.9(3) . . ?
C34 C33 C32 120.2(5) . . ?
C34 C33 H33 119.9(4) . . ?
H34 C34 C33 120.3(4) . . ?
C35 C34 C33 119.3(6) . . ?
C35 C34 H34 120.3(4) . . ?
H35 C35 C34 119.4(4) . . ?
C36 C35 C34 121.3(6) . . ?
C36 C35 H35 119.4(4) . . ?
H36 C36 C35 119.8(4) . . ?
C37 C36 C35 120.3(6) . . ?
C37 C36 H36 119.8(4) . . ?
C36 C37 C32 119.6(6) . . ?
H37 C37 C32 120.2(3) . . ?
H37 C37 C36 120.2(4) . . ?
H38a C38 N4 109.5 . . ?
H38b C38 N4 109.5 . . ?
H38b C38 H38a 109.5 . . ?
H38c C38 N4 109.5 . . ?
H38c C38 H38a 109.5 . . ?
H38c C38 H38b 109.5 . . ?
H39a C39 N4 109.5 . . ?
H39b C39 N4 109.5 . . ?
H39b C39 H39a 109.5 . . ?
H39c C39 N4 109.5 . . ?
H39c C39 H39a 109.5 . . ?
H39c C39 H39b 109.5 . . ?
H40a C40 N4 109.5 . . ?
H40b C40 N4 109.5 . . ?
H40b C40 H40a 109.5 . . ?
H40c C40 N4 109.5 . . ?
H40c C40 H40a 109.5 . . ?
H40c C40 H40b 109.5 . . ?

loop_
_geom_bond_atom_site_label_1
_geom_bond_atom_site_label_2
_geom_bond_distance
_geom_bond_site_symmetry_2
_geom_bond_publ_flag
I5 C41 2.093(5) . ?
I6 C44 2.103(5) . ?
F1 C42 1.357(6) . ?
F2 C43 1.348(5) . ?
F3 C45 1.336(6) . ?
F4 C46 1.342(6) . ?
C41 C42 1.373(7) . ?
C41 C46 1.389(7) . ?
C42 C43 1.377(7) . ?
C43 C44 1.370(7) . ?
C44 C45 1.388(7) . ?
C45 C46 1.389(7) . ?
I7 C47 2.103(4) . ?
I8 C50 2.092(5) . ?
F5 C48 1.339(5) . ?
F6 C49 1.344(6) . ?
F7 C51 1.349(5) . ?
F8 C52 1.347(6) . ?
C47 C48 1.382(7) . ?
C47 C52 1.377(7) . ?
C48 C49 1.382(6) . ?
C49 C50 1.383(7) . ?
C50 C51 1.368(7) . ?
C51 C52 1.388(7) . ?
I9 C53 2.105(5) . ?
I10 C56 2.096(5) . ?
F9 C54 1.340(6) . ?
F10 C55 1.341(6) . ?
F11 C57 1.345(6) . ?
F12 C58 1.364(6) . ?
C53 C54 1.369(7) . ?
C53 C58 1.376(7) . ?
C54 C55 1.380(7) . ?
C55 C56 1.381(8) . ?
C56 C57 1.389(8) . ?
C57 C58 1.384(7) . ?
I11 C59 2.098(4) . ?
I12 C62 2.097(4) . ?
F13 C60 1.342(5) . ?
F14 C61 1.339(5) . ?
F15 C63 1.352(5) . ?
F16 C64 1.349(5) . ?
C59 C60 1.392(6) . ?
C59 C64 1.383(6) . ?
C60 C61 1.377(6) . ?
C61 C62 1.382(7) . ?
C62 C63 1.389(7) . ?
C63 C64 1.359(7) . ?
O1 C65 1.249(8) . ?
C65 C66 1.455(13) . ?
C65 C67 1.459(13) . ?
C66 H66a 0.9800 . ?
C66 H66b 0.9800 . ?
C66 H66c 0.9800 . ?
C67 H67a 0.9800 . ?
C67 H67b 0.9800 . ?
C67 H67c 0.9800 . ?
O2 C68 1.204(7) . ?
C68 C69 1.460(9) . ?
C68 C70 1.441(7) . ?
C69 H69a 0.9800 . ?
C69 H69b 0.9800 . ?
C69 H69c 0.9800 . ?
C70 H70a 0.9800 . ?
C70 H70b 0.9800 . ?
C70 H70c 0.9800 . ?
O3 C71 1.214(9) . ?
C71 C72 1.465(10) . ?
C71 C73 1.397(8) . ?
C72 H72a 0.9800 . ?
C72 H72b 0.9800 . ?
C72 H72c 0.9800 . ?
C73 H73a 0.9800 . ?
C73 H73b 0.9800 . ?
C73 H73c 0.9800 . ?
N1 C1 1.519(5) . ?
N1 C8 1.476(6) . ?
N1 C9 1.496(6) . ?
N1 C10 1.493(7) . ?
C1 H1a 0.9900 . ?
C1 H1b 0.9900 . ?
C1 C2 1.512(7) . ?
C2 C3 1.391(8) . ?
C2 C7 1.389(8) . ?
C3 H3 0.9500 . ?
C3 C4 1.374(9) . ?
C4 H4 0.9500 . ?
C4 C5 1.348(10) . ?
C5 H5 0.9500 . ?
C5 C6 1.367(10) . ?
C6 H6 0.9500 . ?
C6 C7 1.381(9) . ?
C7 H7 0.9500 . ?
C8 H8a 0.9800 . ?
C8 H8b 0.9800 . ?
C8 H8c 0.9800 . ?
C9 H9a 0.9800 . ?
C9 H9b 0.9800 . ?
C9 H9c 0.9800 . ?
C10 H10a 0.9800 . ?
C10 H10b 0.9800 . ?
C10 H10c 0.9800 . ?
N2 C11 1.518(6) . ?
N2 C18 1.488(6) . ?
N2 C19 1.515(7) . ?
N2 C20 1.464(5) . ?
C11 H11a 0.9900 . ?
C11 H11b 0.9900 . ?
C11 C12 1.510(7) . ?
C12 C13 1.394(7) . ?
C12 C17 1.370(6) . ?
C13 H13 0.9500 . ?
C13 C14 1.377(9) . ?
C14 H14 0.9500 . ?
C14 C15 1.380(7) . ?
C15 H15 0.9500 . ?
C15 C16 1.374(9) . ?
C16 H16 0.9500 . ?
C16 C17 1.361(9) . ?
C17 H17 0.9500 . ?
C18 H18a 0.9800 . ?
C18 H18b 0.9800 . ?
C18 H18c 0.9800 . ?
C19 H19a 0.9800 . ?
C19 H19b 0.9800 . ?
C19 H19c 0.9800 . ?
C20 H20a 0.9800 . ?
C20 H20b 0.9800 . ?
C20 H20c 0.9800 . ?
N3 C21 1.536(7) . ?
N3 C28 1.498(6) . ?
N3 C29 1.472(8) . ?
N3 C30 1.461(7) . ?
C21 H21a 0.9900 . ?
C21 H21b 0.9900 . ?
C21 C22 1.483(8) . ?
C22 C23 1.420(8) . ?
C22 C27 1.402(6) . ?
C23 H23 0.9500 . ?
C23 C24 1.350(9) . ?
C24 H24 0.9500 . ?
C24 C25 1.391(6) . ?
C25 H25 0.9500 . ?
C25 C26 1.352(8) . ?
C26 H26 0.9500 . ?
C26 C27 1.376(8) . ?
C27 H27 0.9500 . ?
C28 H28a 0.9800 . ?
C28 H28b 0.9800 . ?
C28 H28c 0.9800 . ?
C29 H29a 0.9800 . ?
C29 H29b 0.9800 . ?
C29 H29c 0.9800 . ?
C30 H30a 0.9800 . ?
C30 H30b 0.9800 . ?
C30 H30c 0.9800 . ?
N4 C31 1.527(5) . ?
N4 C38 1.487(6) . ?
N4 C39 1.489(6) . ?
N4 C40 1.496(6) . ?
C31 H31a 0.9900 . ?
C31 H31b 0.9900 . ?
C31 C32 1.504(7) . ?
C32 C33 1.390(7) . ?
C32 C37 1.381(8) . ?
C33 H33 0.9500 . ?
C33 C34 1.405(7) . ?
C34 H34 0.9500 . ?
C34 C35 1.357(9) . ?
C35 H35 0.9500 . ?
C35 C36 1.360(9) . ?
C36 H36 0.9500 . ?
C36 C37 1.399(8) . ?
C37 H37 0.9500 . ?
C38 H38a 0.9800 . ?
C38 H38b 0.9800 . ?
C38 H38c 0.9800 . ?
C39 H39a 0.9800 . ?
C39 H39b 0.9800 . ?
C39 H39c 0.9800 . ?
C40 H40a 0.9800 . ?
C40 H40b 0.9800 . ?
C40 H40c 0.9800 . ?

loop_
_geom_torsion_atom_site_label_1
_geom_torsion_atom_site_label_2
_geom_torsion_atom_site_label_3
_geom_torsion_atom_site_label_4
_geom_torsion
_geom_torsion_site_symmetry_1
_geom_torsion_site_symmetry_2
_geom_torsion_site_symmetry_3
_geom_torsion_site_symmetry_4
_geom_torsion_publ_flag
I5 C41 C42 F1 -1.2(3) . . . . ?
I5 C41 C42 C43 178.8(3) . . . . ?
I5 C41 C46 F4 -0.3(3) . . . . ?
I5 C41 C46 C45 -180.0(3) . . . . ?
I6 C44 C43 F2 2.2(3) . . . . ?
I6 C44 C43 C42 -179.8(3) . . . . ?
I6 C44 C45 F3 -0.8(3) . . . . ?
I6 C44 C45 C46 178.7(3) . . . . ?
F1 C42 C41 C46 179.2(3) . . . . ?
F1 C42 C43 F2 -0.1(4) . . . . ?
F1 C42 C43 C44 -178.0(3) . . . . ?
F2 C43 C42 C41 179.9(3) . . . . ?
F2 C43 C44 C45 -179.8(3) . . . . ?
F3 C45 C44 C43 -178.9(3) . . . . ?
F3 C45 C46 F4 0.3(4) . . . . ?
F3 C45 C46 C41 180.0(3) . . . . ?
F4 C46 C41 C42 179.3(3) . . . . ?
F4 C46 C45 C44 -179.2(3) . . . . ?
C41 C42 C43 C44 1.9(4) . . . . ?
C41 C46 C45 C44 0.5(4) . . . . ?
C42 C43 C44 C45 -1.8(4) . . . . ?
C43 C44 C45 C46 0.6(4) . . . . ?
I7 C47 C48 F5 -1.3(3) . . . . ?
I7 C47 C48 C49 178.6(3) . . . . ?
I7 C47 C52 F8 1.2(3) . . . . ?
I7 C47 C52 C51 -178.3(3) . . . . ?
I8 C50 C49 F6 0.3(3) . . . . ?
I8 C50 C49 C48 -179.7(3) . . . . ?
I8 C50 C51 F7 -2.8(3) . . . . ?
I8 C50 C51 C52 -179.9(3) . . . . ?
F5 C48 C47 C52 -179.5(3) . . . . ?
F5 C48 C49 F6 0.3(4) . . . . ?
F5 C48 C49 C50 -179.6(3) . . . . ?
F6 C49 C48 C47 -179.6(3) . . . . ?
F6 C49 C50 C51 178.4(3) . . . . ?
F7 C51 C50 C49 179.1(3) . . . . ?
F7 C51 C52 F8 2.1(4) . . . . ?
F7 C51 C52 C47 -178.4(3) . . . . ?
F8 C52 C47 C48 179.5(3) . . . . ?
F8 C52 C51 C50 179.2(3) . . . . ?
C47 C48 C49 C50 0.4(5) . . . . ?
C47 C52 C51 C50 -1.2(5) . . . . ?
C48 C49 C50 C51 -1.7(5) . . . . ?
C49 C50 C51 C52 2.1(5) . . . . ?
I9 C53 C54 F9 -0.0(3) . . . . ?
I9 C53 C54 C55 -179.4(3) . . . . ?
I9 C53 C58 F12 -1.6(3) . . . . ?
I9 C53 C58 C57 178.9(3) . . . . ?
I10 C56 C55 F10 1.9(3) . . . . ?
I10 C56 C55 C54 -179.4(3) . . . . ?
I10 C56 C57 F11 0.1(3) . . . . ?
I10 C56 C57 C58 178.9(3) . . . . ?
F9 C54 C53 C58 -179.7(3) . . . . ?
F9 C54 C55 F10 -0.7(4) . . . . ?
F9 C54 C55 C56 -179.4(3) . . . . ?
F10 C55 C54 C53 178.7(3) . . . . ?
F10 C55 C56 C57 -179.2(3) . . . . ?
F11 C57 C56 C55 -178.8(3) . . . . ?
F11 C57 C58 F12 0.3(4) . . . . ?
F11 C57 C58 C53 179.8(3) . . . . ?
F12 C58 C53 C54 178.0(3) . . . . ?
F12 C58 C57 C56 -178.6(3) . . . . ?
C53 C54 C55 C56 -0.0(5) . . . . ?
C53 C58 C57 C56 0.9(4) . . . . ?
C54 C55 C56 C57 -0.5(4) . . . . ?
C55 C56 C57 C58 0.1(4) . . . . ?
I11 C59 C60 F13 1.3(3) . . . . ?
I11 C59 C60 C61 -178.6(3) . . . . ?
I11 C59 C64 F16 -1.2(3) . . . . ?
I11 C59 C64 C63 179.2(3) . . . . ?
I12 C62 C61 F14 0.5(3) . . . . ?
I12 C62 C61 C60 -179.0(3) . . . . ?
I12 C62 C63 F15 -2.2(3) . . . . ?
I12 C62 C63 C64 179.5(3) . . . . ?
F13 C60 C59 C64 179.5(3) . . . . ?
F13 C60 C61 F14 0.7(4) . . . . ?
F13 C60 C61 C62 -179.8(3) . . . . ?
F14 C61 C60 C59 -179.4(3) . . . . ?
F14 C61 C62 C63 179.2(3) . . . . ?
F15 C63 C62 C61 179.1(3) . . . . ?
F15 C63 C64 F16 0.9(4) . . . . ?
F15 C63 C64 C59 -179.5(3) . . . . ?
F16 C64 C59 C60 -179.4(3) . . . . ?
F16 C64 C63 C62 179.2(3) . . . . ?
C59 C60 C61 C62 0.1(5) . . . . ?
C59 C64 C63 C62 -1.3(5) . . . . ?
C60 C61 C62 C63 -0.3(4) . . . . ?
C61 C62 C63 C64 0.9(5) . . . . ?
N1 C1 C2 C3 87.4(5) . . . . ?
N1 C1 C2 C7 -96.4(5) . . . . ?
C1 C2 C3 C4 176.7(4) . . . . ?
C1 C2 C7 C6 -177.6(4) . . . . ?
C2 C3 C4 C5 1.6(5) . . . . ?
C2 C7 C6 C5 0.2(5) . . . . ?
C3 C4 C5 C6 -2.8(6) . . . . ?
C4 C5 C6 C7 1.9(6) . . . . ?
N2 C11 C12 C13 98.8(4) . . . . ?
N2 C11 C12 C17 -83.7(5) . . . . ?
C11 C12 C13 C14 179.3(5) . . . . ?
C11 C12 C17 C16 179.8(5) . . . . ?
C12 C13 C14 C15 0.9(6) . . . . ?
C12 C17 C16 C15 1.0(7) . . . . ?
C13 C14 C15 C16 -2.6(7) . . . . ?
C14 C15 C16 C17 1.7(7) . . . . ?
N3 C21 C22 C23 -80.0(5) . . . . ?
N3 C21 C22 C27 102.8(5) . . . . ?
C21 C22 C23 C24 -178.5(6) . . . . ?
C21 C22 C27 C26 176.2(5) . . . . ?
C22 C23 C24 C25 2.5(7) . . . . ?
C22 C27 C26 C25 2.4(6) . . . . ?
C23 C24 C25 C26 -1.5(8) . . . . ?
C24 C25 C26 C27 -1.0(7) . . . . ?
N4 C31 C32 C33 89.2(4) . . . . ?
N4 C31 C32 C37 -93.5(5) . . . . ?
C31 C32 C33 C34 177.7(4) . . . . ?
C31 C32 C37 C36 -178.7(4) . . . . ?
C32 C33 C34 C35 -0.1(5) . . . . ?
C32 C37 C36 C35 1.9(5) . . . . ?
C33 C34 C35 C36 0.7(5) . . . . ?
C34 C35 C36 C37 -1.6(5) . . . . ?

loop_
_restr_U_similar_atom_site_label_1
_restr_U_similar_atom_site_label_2
_restr_U_similar_weight_param
O3 C71 0.0040
C71 C72 0.0020
C71 C73 0.0020
